data_2222968
loop_
_publ_author_name
'Bhadbhade, Mohan'
'Hook, James'
'Marjo, Chris'
'Rich, Anne'
'Lin, Qinghong'

_publ_section_title
;
 Duloxetine hydrochloride
;
_journal_coeditor_code BG2289
_journal_issue 9
_journal_name_full 'Acta Crystallographica Section E'
_journal_page_first o2294
_journal_paper_doi 10.1107/S1600536809033996
_journal_volume 65
_journal_year 2009
_chemical_formula_iupac 'C18 H20  N O S +, Cl -'
_chemical_formula_moiety 'C18 H20  N O S +, Cl -'
_chemical_formula_sum 'C18 H20 Cl N O S'
_chemical_formula_weight 333.86
_chemical_name_common
;
Duloxetine hydrochloride
;
_chemical_name_systematic
;
<i>N</i>-methyl-3-(1-naphthyloxy)-3-(2-thienyl)propan-1-aminium chloride
;
_space_group_IT_number 4
_symmetry_cell_setting monoclinic
_symmetry_space_group_name_Hall 'P 2yb'
_symmetry_space_group_name_H-M 'P 1 21 1'
_atom_sites_solution_hydrogens geom
_atom_sites_solution_primary direct
_atom_sites_solution_secondary difmap
_audit_creation_method SHELXL-97
_cell_angle_alpha 90.00
_cell_angle_beta 109.432(4)
_cell_angle_gamma 90.00
_cell_formula_units_Z 2
_cell_length_a 9.7453(10)
_cell_length_b 6.9227(7)
_cell_length_c 13.4247(16)
_cell_measurement_reflns_used 1635
_cell_measurement_temperature 150(2)
_cell_measurement_theta_max 22.077
_cell_measurement_theta_min 2.318
_cell_volume 854.09(16)
_computing_cell_refinement
;
SAINT (Bruker, 2007)
;
_computing_data_collection
;
APEX2 (Bruker, 2007)
;
_computing_data_reduction
;
sAINT (Bruker, 2007)
;
_computing_molecular_graphics 'SHELXTL-Plus (Sheldrick, 2008)'
_computing_publication_material 'SHELXL97 (Sheldrick, 2008)'
_computing_structure_refinement 'SHELXL97 (Sheldrick, 2008)'
_computing_structure_solution 'SHELXS97 (Sheldrick, 2008)'
_diffrn_ambient_temperature 150(2)
_diffrn_measured_fraction_theta_full 1.000
_diffrn_measured_fraction_theta_max 1.000
_diffrn_measurement_device_type 'Bruker Kappa APEXII CCD area-detector'
_diffrn_measurement_method '\f scans, and \w scans with \k offsets'
_diffrn_radiation_monochromator graphite
_diffrn_radiation_source 'fine-focus sealed tube'
_diffrn_radiation_type MoK\a
_diffrn_radiation_wavelength 0.71073
_diffrn_reflns_av_R_equivalents 0.0575
_diffrn_reflns_av_sigmaI/netI 0.0824
_diffrn_reflns_limit_h_max 11
_diffrn_reflns_limit_h_min -10
_diffrn_reflns_limit_k_max 8
_diffrn_reflns_limit_k_min -8
_diffrn_reflns_limit_l_max 15
_diffrn_reflns_limit_l_min -15
_diffrn_reflns_number 6386
_diffrn_reflns_theta_full 25.00
_diffrn_reflns_theta_max 25.00
_diffrn_reflns_theta_min 1.61
_exptl_absorpt_coefficient_mu 0.347
_exptl_absorpt_correction_T_max 0.9897
_exptl_absorpt_correction_T_min 0.8786
_exptl_absorpt_correction_type multi-scan
_exptl_absorpt_process_details '(SADABS; Sheldrick, 2003)'
_exptl_crystal_colour Colourless
_exptl_crystal_density_diffrn 1.298
_exptl_crystal_density_method 'not measured'
_exptl_crystal_description 'Thin Plates'
_exptl_crystal_F_000 352
_exptl_crystal_size_max 0.38
_exptl_crystal_size_mid 0.08
_exptl_crystal_size_min 0.03
_refine_diff_density_max 0.167
_refine_diff_density_min -0.213
_refine_ls_abs_structure_details 'Flack (1983), 1309 Friedel pairs'
_refine_ls_abs_structure_Flack -0.05(10)
_refine_ls_extinction_method none
_refine_ls_goodness_of_fit_ref 0.789
_refine_ls_hydrogen_treatment constr
_refine_ls_matrix_type full
_refine_ls_number_parameters 237
_refine_ls_number_reflns 2947
_refine_ls_number_restraints 110
_refine_ls_restrained_S_all 0.777
_refine_ls_R_factor_all 0.0681
_refine_ls_R_factor_gt 0.0444
_refine_ls_shift/su_max 0.005
_refine_ls_shift/su_mean 0.000
_refine_ls_structure_factor_coef Fsqd
_refine_ls_weighting_details 'calc w=1/[\s^2^(Fo^2^)+(0.1P)^2^+0.0292P] where P=(Fo^2^+2Fc^2^)/3'
_refine_ls_weighting_scheme calc
_refine_ls_wR_factor_gt 0.1102
_refine_ls_wR_factor_ref 0.1307
_reflns_number_gt 2255
_reflns_number_total 2947
_reflns_threshold_expression I>2\s(I)
_cod_data_source_file bg2289.cif
_cod_data_source_block I
_cod_depositor_comments
;
The following automatic conversions were performed:
'_exptl_absorpt_correction_type' value 'Multi-scan' changed to
'multi-scan' according to
'/home/saulius/struct/CIF-dictionaries/cif_core.dic' dictionary named
'cif_core.dic' version 2.4.1 from 2010-06-29.

Automatic conversion script
Id: cif_fix_enum 1527 2010-12-29 10:47:43Z saulius 

The following automatic conversions were performed:

'_exptl_absorpt_correction_type' value 'Multi-scan' changed to
'multi-scan' according to
/home/saulius/struct/CIF-dictionaries/cif_core.dic dictionary named
'cif_core.dic' version 2.4.1 from 2010-06-29.

Automatic conversion script
Id: cif_fix_values 1715 2011-07-08 13:25:40Z adriana 
;
_cod_original_sg_symbol_H-M 'P 21'
_cod_database_code 2222968
_cod_database_fobs_code 2222968

loop_
_symmetry_equiv_pos_as_xyz
'x, y, z'
'-x, y+1/2, -z'

loop_
_atom_site_type_symbol
_atom_site_label
_atom_site_fract_x
_atom_site_fract_y
_atom_site_fract_z
_atom_site_U_iso_or_equiv
_atom_site_adp_type
_atom_site_calc_flag
_atom_site_refinement_flags
_atom_site_occupancy
_atom_site_disorder_assembly
_atom_site_disorder_group
C C1 0.7076(5) 1.0388(6) 0.3732(3) 0.0414(10) Uani d . 1 . .
H H1 0.6473 1.0546 0.3018 0.050 Uiso calc R 1 . .
C C2 0.8113(5) 1.1721(7) 0.4181(3) 0.0559(13) Uani d . 1 . .
H H2 0.8222 1.2804 0.3779 0.067 Uiso calc R 1 . .
C C3 0.9031(5) 1.1525(7) 0.5234(3) 0.0498(12) Uani d . 1 . .
H H3 0.9769 1.2456 0.5538 0.060 Uiso calc R 1 . .
C C4 0.8856(4) 0.9990(6) 0.5818(3) 0.0404(10) Uani d . 1 . .
H H4 0.9465 0.9877 0.6534 0.048 Uiso calc R 1 . .
C C5 0.7784(4) 0.8557(6) 0.5376(2) 0.0333(8) Uani d . 1 . .
C C6 0.7619(5) 0.6944(7) 0.5957(3) 0.0488(12) Uani d . 1 . .
H H6 0.8217 0.6804 0.6674 0.059 Uiso calc R 1 . .
C C7 0.6613(5) 0.5596(7) 0.5500(3) 0.0594(14) Uani d . 1 . .
H H7 0.6518 0.4508 0.5904 0.071 Uiso calc R 1 . .
C C8 0.5696(5) 0.5748(7) 0.4444(3) 0.0453(11) Uani d . 1 . .
H H8 0.5007 0.4764 0.4134 0.054 Uiso calc R 1 . .
C C9 0.5811(4) 0.7331(5) 0.3870(3) 0.0302(9) Uani d . 1 A .
C C10 0.6874(4) 0.8761(5) 0.4309(3) 0.0285(8) Uani d . 1 . .
C C11 0.3962(4) 0.6244(5) 0.2248(3) 0.0287(8) Uani d . 1 A .
H H11 0.3506 0.5543 0.2709 0.034 Uiso calc R 1 . .
C C16 0.2800(4) 0.7340(5) 0.1395(3) 0.0334(9) Uani d . 1 . .
H H16A 0.2233 0.6416 0.0851 0.040 Uiso calc R 1 A .
H H16B 0.3277 0.8263 0.1051 0.040 Uiso calc R 1 . .
C C17 0.1769(4) 0.8439(7) 0.1826(3) 0.0395(9) Uani d . 1 A .
H H17A 0.1988 0.8111 0.2581 0.047 Uiso calc R 1 . .
H H17B 0.1925 0.9844 0.1776 0.047 Uiso calc R 1 . .
C C18 -0.0810(4) 0.8802(6) 0.1698(3) 0.0449(10) Uani d . 1 A .
H H18A -0.0634 0.8265 0.2405 0.067 Uiso calc R 1 . .
H H18B -0.1802 0.8483 0.1246 0.067 Uiso calc R 1 . .
H H18C -0.0694 1.0209 0.1746 0.067 Uiso calc R 1 . .
Cl Cl1 0.02776(10) 0.35210(15) 0.11567(7) 0.0385(3) Uani d . 1 . .
N N1 0.0237(3) 0.7976(4) 0.1242(2) 0.0334(7) Uani d . 1 . .
H H1A 0.0015 0.8416 0.0560 0.040 Uiso calc R 1 A .
H H1B 0.0131 0.6655 0.1214 0.040 Uiso calc R 1 . .
O O1 0.4920(3) 0.7711(3) 0.28494(18) 0.0335(6) Uani d . 1 . .
C C12 0.4783(4) 0.4840(6) 0.1806(3) 0.0304(9) Uani d D 1 . .
S S1A 0.4000(4) 0.2836(6) 0.1112(4) 0.0390(8) Uani d PDU 0.580(5) A 1
C C13A 0.5587(15) 0.220(3) 0.088(2) 0.043(2) Uani d PDU 0.580(5) A 1
H H13A 0.5703 0.1075 0.0508 0.051 Uiso calc P 0.58 A 1
C C14A 0.6634(16) 0.353(2) 0.1292(18) 0.045(2) Uani d PDU 0.580(5) A 1
H H14A 0.7575 0.3491 0.1227 0.054 Uiso calc P 0.58 A 1
C C15A 0.6158(17) 0.500(3) 0.184(2) 0.042(4) Uani d PDU 0.580(5) A 1
H H15A 0.6774 0.6027 0.2199 0.051 Uiso calc P 0.58 A 1
S S1B 0.6515(6) 0.5208(10) 0.1826(7) 0.0410(14) Uani d PDU 0.420(5) A 2
C C13B 0.656(2) 0.310(3) 0.119(2) 0.042(3) Uani d PDU 0.420(5) A 2
H H13B 0.7390 0.2624 0.1043 0.051 Uiso calc P 0.42 A 2
C C14B 0.526(2) 0.221(4) 0.091(3) 0.045(3) Uani d PDU 0.420(5) A 2
H H14B 0.5030 0.1062 0.0498 0.054 Uiso calc P 0.42 A 2
C C15B 0.427(2) 0.318(3) 0.131(2) 0.053(5) Uani d PDU 0.420(5) A 2
H H15B 0.3325 0.2691 0.1237 0.063 Uiso calc P 0.42 A 2

loop_
_atom_site_aniso_label
_atom_site_aniso_U_11
_atom_site_aniso_U_22
_atom_site_aniso_U_33
_atom_site_aniso_U_12
_atom_site_aniso_U_13
_atom_site_aniso_U_23
C12 0.030(2) 0.034(2) 0.0272(18) -0.0013(18) 0.0086(16) 0.0036(16)
S1A 0.0360(14) 0.0354(13) 0.0453(18) 0.0021(11) 0.0130(14) -0.0108(10)
C13A 0.046(6) 0.048(5) 0.038(5) 0.018(5) 0.019(6) -0.002(4)
C14A 0.039(4) 0.060(7) 0.042(5) 0.009(4) 0.021(4) -0.001(5)
C15A 0.044(9) 0.049(6) 0.042(5) -0.005(6) 0.025(6) -0.001(4)
S1B 0.024(2) 0.056(2) 0.042(2) -0.0013(18) 0.0099(19) 0.0093(17)
C13B 0.042(5) 0.051(6) 0.037(7) 0.009(5) 0.017(5) 0.015(5)
C14B 0.045(7) 0.050(6) 0.036(6) 0.005(6) 0.010(6) 0.003(5)
C15B 0.043(7) 0.062(12) 0.055(11) 0.005(7) 0.018(8) 0.003(8)
C1 0.047(2) 0.038(2) 0.0303(19) -0.007(2) 0.0003(18) 0.0082(18)
C2 0.062(3) 0.048(3) 0.043(2) -0.020(3) -0.002(2) 0.010(2)
C3 0.051(3) 0.045(3) 0.043(2) -0.017(2) 0.002(2) -0.003(2)
C4 0.040(2) 0.046(2) 0.0269(19) -0.002(2) -0.0007(17) -0.0027(19)
C5 0.034(2) 0.0372(19) 0.0269(17) -0.003(2) 0.0081(15) -0.001(2)
C6 0.046(3) 0.058(3) 0.032(2) -0.010(2) -0.0012(19) 0.019(2)
C7 0.060(3) 0.061(3) 0.042(2) -0.020(3) -0.004(2) 0.028(2)
C8 0.044(2) 0.043(2) 0.040(2) -0.014(2) 0.0024(19) 0.010(2)
C9 0.032(2) 0.032(2) 0.0261(18) 0.0051(17) 0.0090(15) 0.0010(15)
C10 0.0295(19) 0.031(2) 0.0250(16) 0.0001(17) 0.0092(14) -0.0023(16)
C11 0.026(2) 0.031(2) 0.0268(18) -0.0037(15) 0.0066(16) 0.0011(14)
C16 0.029(2) 0.035(2) 0.0308(19) 0.0003(18) 0.0029(16) -0.0060(16)
C17 0.033(2) 0.040(2) 0.0382(19) 0.002(2) 0.0021(16) -0.015(2)
C18 0.039(2) 0.040(2) 0.060(2) 0.003(2) 0.023(2) 0.000(2)
Cl1 0.0438(6) 0.0345(5) 0.0345(5) -0.0070(5) 0.0095(4) 0.0009(4)
N1 0.0348(17) 0.0295(17) 0.0335(16) -0.0006(14) 0.0080(14) 0.0003(13)
O1 0.0365(14) 0.0308(13) 0.0254(12) -0.0054(12) -0.0003(11) -0.0003(10)

loop_
_atom_type_symbol
_atom_type_description
_atom_type_scat_dispersion_real
_atom_type_scat_dispersion_imag
_atom_type_scat_source
C C 0.0033 0.0016 'International Tables Vol C Tables 4.2.6.8 and 6.1.1.4'
H H 0.0000 0.0000 'International Tables Vol C Tables 4.2.6.8 and 6.1.1.4'
N N 0.0061 0.0033 'International Tables Vol C Tables 4.2.6.8 and 6.1.1.4'
O O 0.0106 0.0060 'International Tables Vol C Tables 4.2.6.8 and 6.1.1.4'
S S 0.1246 0.1234 'International Tables Vol C Tables 4.2.6.8 and 6.1.1.4'
Cl Cl 0.1484 0.1585 'International Tables Vol C Tables 4.2.6.8 and 6.1.1.4'

loop_
_geom_angle_atom_site_label_1
_geom_angle_atom_site_label_2
_geom_angle_atom_site_label_3
_geom_angle_site_symmetry_1
_geom_angle_site_symmetry_3
_geom_angle
_geom_angle_publ_flag
C2 C1 C10 . . 121.2(3) ?
C2 C1 H1 . . 119.4 ?
C10 C1 H1 . . 119.4 ?
C1 C2 C3 . . 120.9(4) ?
C1 C2 H2 . . 119.5 ?
C3 C2 H2 . . 119.5 ?
C4 C3 C2 . . 119.5(4) ?
C4 C3 H3 . . 120.2 ?
C2 C3 H3 . . 120.2 ?
C3 C4 C5 . . 121.3(3) ?
C3 C4 H4 . . 119.3 ?
C5 C4 H4 . . 119.3 ?
C6 C5 C10 . . 119.5(4) ?
C6 C5 C4 . . 121.9(3) ?
C10 C5 C4 . . 118.6(3) ?
C7 C6 C5 . . 120.0(4) ?
C7 C6 H6 . . 120.0 ?
C5 C6 H6 . . 120.0 ?
C6 C7 C8 . . 122.0(4) ?
C6 C7 H7 . . 119.0 ?
C8 C7 H7 . . 119.0 ?
C9 C8 C7 . . 119.0(4) ?
C9 C8 H8 . . 120.5 ?
C7 C8 H8 . . 120.5 ?
C8 C9 O1 . . 124.8(3) ?
C8 C9 C10 . . 120.9(3) ?
O1 C9 C10 . . 114.4(3) ?
C9 C10 C1 . . 123.0(3) ?
C9 C10 C5 . . 118.5(3) ?
C1 C10 C5 . . 118.5(3) ?
O1 C11 C12 . . 110.4(3) ?
O1 C11 C16 . . 104.7(3) ?
C12 C11 C16 . . 112.8(3) ?
O1 C11 H11 . . 109.6 ?
C12 C11 H11 . . 109.6 ?
C16 C11 H11 . . 109.6 ?
C11 C16 C17 . . 112.6(3) ?
C11 C16 H16A . . 109.1 ?
C17 C16 H16A . . 109.1 ?
C11 C16 H16B . . 109.1 ?
C17 C16 H16B . . 109.1 ?
H16A C16 H16B . . 107.8 ?
N1 C17 C16 . . 111.7(3) ?
N1 C17 H17A . . 109.3 ?
C16 C17 H17A . . 109.3 ?
N1 C17 H17B . . 109.3 ?
C16 C17 H17B . . 109.3 ?
H17A C17 H17B . . 107.9 ?
N1 C18 H18A . . 109.5 ?
N1 C18 H18B . . 109.5 ?
H18A C18 H18B . . 109.5 ?
N1 C18 H18C . . 109.5 ?
H18A C18 H18C . . 109.5 ?
H18B C18 H18C . . 109.5 ?
C18 N1 C17 . . 114.6(3) ?
C18 N1 H1A . . 108.6 ?
C17 N1 H1A . . 108.6 ?
C18 N1 H1B . . 108.6 ?
C17 N1 H1B . . 108.6 ?
H1A N1 H1B . . 107.6 ?
C9 O1 C11 . . 120.0(3) ?
C15A C12 C15B . . 107.3(10) ?
C15A C12 C11 . . 126.5(7) ?
C15B C12 C11 . . 126.2(8) ?
C15B C12 S1B . . 110.1(8) ?
C11 C12 S1B . . 123.7(3) ?
C15A C12 S1A . . 110.5(7) ?
C11 C12 S1A . . 122.9(3) ?
S1B C12 S1A . . 113.1(3) ?
C12 S1A C13A . . 92.4(4) ?
C14A C13A S1A . . 110.4(8) ?
C14A C13A H13A . . 124.8 ?
S1A C13A H13A . . 124.8 ?
C13A C14A C15A . . 111.8(10) ?
C13A C14A H14A . . 124.1 ?
C15A C14A H14A . . 124.1 ?
C12 C15A C14A . . 114.8(11) ?
C12 C15A H15A . . 122.6 ?
C14A C15A H15A . . 122.6 ?
C13B S1B C12 . . 93.3(7) ?
C14B C13B S1B . . 110.6(11) ?
C14B C13B H13B . . 124.7 ?
S1B C13B H13B . . 124.7 ?
C13B C14B C15B . . 112.1(12) ?
C13B C14B H14B . . 124.0 ?
C15B C14B H14B . . 124.0 ?
C12 C15B C14B . . 113.7(12) ?
C12 C15B H15B . . 123.2 ?
C14B C15B H15B . . 123.2 ?

loop_
_geom_bond_atom_site_label_1
_geom_bond_atom_site_label_2
_geom_bond_site_symmetry_2
_geom_bond_distance
_geom_bond_publ_flag
C1 C2 . 1.353(6) ?
C1 C10 . 1.418(5) ?
C1 H1 . 0.9500 ?
C2 C3 . 1.406(5) ?
C2 H2 . 0.9500 ?
C3 C4 . 1.364(6) ?
C3 H3 . 0.9500 ?
C4 C5 . 1.420(6) ?
C4 H4 . 0.9500 ?
C5 C6 . 1.402(6) ?
C5 C10 . 1.418(4) ?
C6 C7 . 1.344(6) ?
C6 H6 . 0.9500 ?
C7 C8 . 1.406(5) ?
C7 H7 . 0.9500 ?
C8 C9 . 1.365(5) ?
C8 H8 . 0.9500 ?
C9 O1 . 1.381(4) ?
C9 C10 . 1.413(5) ?
C11 O1 . 1.433(4) ?
C11 C16 . 1.519(5) ?
C11 H11 . 1.0000 ?
C16 C17 . 1.520(5) ?
C16 H16A . 0.9900 ?
C16 H16B . 0.9900 ?
C17 N1 . 1.472(4) ?
C17 H17A . 0.9900 ?
C17 H17B . 0.9900 ?
C18 N1 . 1.469(5) ?
C18 H18A . 0.9800 ?
C18 H18B . 0.9800 ?
C18 H18C . 0.9800 ?
N1 H1A . 0.9200 ?
N1 H1B . 0.9200 ?
C12 C15A . 1.332(14) ?
C12 C15B . 1.341(16) ?
C12 C11 . 1.501(5) ?
C12 S1B . 1.699(7) ?
C12 S1A . 1.703(5) ?
S1A C13A . 1.734(10) ?
C13A C14A . 1.351(10) ?
C13A H13A . 0.9500 ?
C14A C15A . 1.420(14) ?
C14A H14A . 0.9500 ?
C15A H15A . 0.9500 ?
S1B C13B . 1.699(14) ?
C13B C14B . 1.351(11) ?
C13B H13B . 0.9500 ?
C14B C15B . 1.421(15) ?
C14B H14B . 0.9500 ?
C15B H15B . 0.9500 ?

loop_
_geom_hbond_atom_site_label_D
_geom_hbond_atom_site_label_H
_geom_hbond_atom_site_label_A
_geom_hbond_site_symmetry_A
_geom_hbond_distance_DH
_geom_hbond_distance_HA
_geom_hbond_distance_DA
_geom_hbond_angle_DHA
N1 H1A Cl1 2 0.92 2.23 3.113(3) 161.4
N1 H1B Cl1 . 0.92 2.18 3.087(3) 169.8
